data_2300299
loop_
_publ_author_name
'Schneider, Matthias N.'
'Seibald, Markus'
'Lagally, Patrick'
'Oeckler, Oliver'

_publ_section_title
;
 Ambiguities in the structure determination of antimony tellurides arising
 from almost homometric structure models and stacking disorder
;
_journal_coden_ASTM JACGAR
_journal_coeditor_code DB5086
_journal_issue 5
_journal_name_full 'Journal of Applied Crystallography'
_journal_page_first 1012
_journal_page_last 1020
_journal_paper_doi 10.1107/S0021889810032644
_journal_volume 43
_journal_year 2010
_chemical_formula_sum 'Sb10 Te3'
_chemical_formula_weight 1600.30
_chemical_name_common 'decaantimony tritelluride'
_chemical_name_systematic
;
 decaantimony tritelluride
;
_space_group_IT_number 166
_symmetry_cell_setting trigonal
_symmetry_space_group_name_Hall '-R 3 2"'
_symmetry_space_group_name_H-M 'R -3 m :H'
_atom_sites_solution_hydrogens none
_atom_sites_solution_primary direct
_atom_sites_solution_secondary none
_audit_creation_method SHELXL-97
_cell_angle_alpha 90.00
_cell_angle_beta 90.00
_cell_angle_gamma 120.00
_cell_formula_units_Z 3
_cell_length_a 4.2890(10)
_cell_length_b 4.2890(10)
_cell_length_c 75.51(2)
_cell_measurement_reflns_used 1040
_cell_measurement_temperature 293(2)
_cell_measurement_theta_max 24
_cell_measurement_theta_min 4
_cell_volume 1202.9(5)
_computing_structure_refinement 'SHELXL-97 (Sheldrick, 1997)'
_computing_structure_solution 'SHELXS-97 (Sheldrick, 1990)'
_diffrn_ambient_temperature 293(2)
_diffrn_measured_fraction_theta_full 0.982
_diffrn_measured_fraction_theta_max 0.982
_diffrn_measurement_device_type 'Stoe IPDS'
_diffrn_measurement_method oscillation
_diffrn_radiation_monochromator graphite
_diffrn_radiation_source 'fine-focus sealed tube'
_diffrn_radiation_type MoK\a
_diffrn_radiation_wavelength 0.71073
_diffrn_reflns_av_R_equivalents 0.0965
_diffrn_reflns_av_sigmaI/netI 0.0472
_diffrn_reflns_limit_h_max 4
_diffrn_reflns_limit_h_min -5
_diffrn_reflns_limit_k_max 5
_diffrn_reflns_limit_k_min -5
_diffrn_reflns_limit_l_max 89
_diffrn_reflns_limit_l_min -93
_diffrn_reflns_number 2811
_diffrn_reflns_theta_full 25.99
_diffrn_reflns_theta_max 25.99
_diffrn_reflns_theta_min 2.43
_diffrn_standards_decay_% 0
_diffrn_standards_interval_count 0
_diffrn_standards_interval_time 0
_diffrn_standards_number 0
_exptl_absorpt_coefficient_mu 21.866
_exptl_absorpt_correction_T_max 0.989
_exptl_absorpt_correction_T_min 0.269
_exptl_absorpt_correction_type multi-scan
_exptl_absorpt_process_details 'Progam XPREP, from equivalents'
_exptl_crystal_colour metallic_dark_grey
_exptl_crystal_density_diffrn 6.627
_exptl_crystal_density_method 'not measured'
_exptl_crystal_description 'irregular polyhedron'
_exptl_crystal_F_000 1998
_exptl_crystal_size_max 0.08
_exptl_crystal_size_mid 0.06
_exptl_crystal_size_min 0.01
_refine_diff_density_max 3.189
_refine_diff_density_min -3.554
_refine_ls_extinction_coef 0.00057(7)
_refine_ls_extinction_expression Fc^*^=kFc[1+0.001xFc^2^\l^3^/sin(2\q)]^-1/4^
_refine_ls_extinction_method SHELXL
_refine_ls_goodness_of_fit_ref 1.707
_refine_ls_hydrogen_treatment none
_refine_ls_matrix_type full
_refine_ls_number_parameters 22
_refine_ls_number_reflns 375
_refine_ls_number_restraints 0
_refine_ls_restrained_S_all 1.707
_refine_ls_R_factor_all 0.1015
_refine_ls_R_factor_gt 0.0615
_refine_ls_shift/su_max 0.000
_refine_ls_shift/su_mean 0.000
_refine_ls_structure_factor_coef Fsqd
_refine_ls_weighting_details 'calc w=1/[\s^2^(Fo^2^)+(0.0100P)^2^+5.0000P] where P=(Fo^2^+2Fc^2^)/3'
_refine_ls_weighting_scheme calc
_refine_ls_wR_factor_gt 0.1128
_refine_ls_wR_factor_ref 0.1228
_reflns_number_gt 195
_reflns_number_total 375
_reflns_threshold_expression >2sigma(I)
_cod_data_source_file db5086.cif
_cod_data_source_block hr
_cod_original_sg_symbol_Hall '-R 3 2" '
_cod_original_sg_symbol_H-M 'R -3 m'
_cod_database_code 2300299

loop_
_symmetry_equiv_pos_as_xyz
'x, y, z'
'-y, x-y, z'
'-x+y, -x, z'
'y, x, -z'
'x-y, -y, -z'
'-x, -x+y, -z'
'x+2/3, y+1/3, z+1/3'
'-y+2/3, x-y+1/3, z+1/3'
'-x+y+2/3, -x+1/3, z+1/3'
'y+2/3, x+1/3, -z+1/3'
'x-y+2/3, -y+1/3, -z+1/3'
'-x+2/3, -x+y+1/3, -z+1/3'
'x+1/3, y+2/3, z+2/3'
'-y+1/3, x-y+2/3, z+2/3'
'-x+y+1/3, -x+2/3, z+2/3'
'y+1/3, x+2/3, -z+2/3'
'x-y+1/3, -y+2/3, -z+2/3'
'-x+1/3, -x+y+2/3, -z+2/3'
'-x, -y, -z'
'y, -x+y, -z'
'x-y, x, -z'
'-y, -x, z'
'-x+y, y, z'
'x, x-y, z'
'-x+2/3, -y+1/3, -z+1/3'
'y+2/3, -x+y+1/3, -z+1/3'
'x-y+2/3, x+1/3, -z+1/3'
'-y+2/3, -x+1/3, z+1/3'
'-x+y+2/3, y+1/3, z+1/3'
'x+2/3, x-y+1/3, z+1/3'
'-x+1/3, -y+2/3, -z+2/3'
'y+1/3, -x+y+2/3, -z+2/3'
'x-y+1/3, x+2/3, -z+2/3'
'-y+1/3, -x+2/3, z+2/3'
'-x+y+1/3, y+2/3, z+2/3'
'x+1/3, x-y+2/3, z+2/3'

loop_
_atom_site_type_symbol
_atom_site_label
_atom_site_fract_x
_atom_site_fract_y
_atom_site_fract_z
_atom_site_U_iso_or_equiv
_atom_site_adp_type
_atom_site_calc_flag
_atom_site_refinement_flags
_atom_site_occupancy
_atom_site_disorder_assembly
_atom_site_disorder_group
Te Te1 0.0000 0.0000 0.0000 0.0375(12) Uani d S 1 . .
Sb Sb1 0.6667 0.3333 0.02808(5) 0.0383(9) Uani d S 1 . .
Te Te2 0.3333 0.6667 0.05018(3) 0.0256(9) Uani d S 1 . .
Sb Sb2 0.0000 0.0000 0.07986(4) 0.0284(8) Uani d S 1 . .
Sb Sb3 0.6667 0.3333 0.10044(3) 0.0206(8) Uani d S 1 . .
Sb Sb4 0.3333 0.6667 0.13116(4) 0.0298(9) Uani d S 1 . .
Sb Sb5 0.0000 0.0000 0.15135(3) 0.0258(9) Uani d S 1 . .

loop_
_atom_site_aniso_label
_atom_site_aniso_U_11
_atom_site_aniso_U_22
_atom_site_aniso_U_33
_atom_site_aniso_U_12
_atom_site_aniso_U_13
_atom_site_aniso_U_23
Te1 0.0235(15) 0.0235(15) 0.066(3) 0.0118(8) 0.000 0.000
Sb1 0.0284(10) 0.0284(10) 0.058(2) 0.0142(5) 0.000 0.000
Te2 0.0240(11) 0.0240(11) 0.0288(19) 0.0120(5) 0.000 0.000
Sb2 0.0242(11) 0.0242(11) 0.0368(18) 0.0121(5) 0.000 0.000
Sb3 0.0218(9) 0.0218(9) 0.0181(16) 0.0109(5) 0.000 0.000
Sb4 0.0216(12) 0.0216(12) 0.046(2) 0.0108(6) 0.000 0.000
Sb5 0.0225(11) 0.0225(11) 0.032(2) 0.0113(6) 0.000 0.000

loop_
_atom_type_symbol
_atom_type_description
_atom_type_scat_dispersion_real
_atom_type_scat_dispersion_imag
_atom_type_scat_source
Sb Sb -0.5866 1.5461 'International Tables Vol C Tables 4.2.6.8 and 6.1.1.4'
Te Te -0.5308 1.6751 'International Tables Vol C Tables 4.2.6.8 and 6.1.1.4'

loop_
_geom_angle_atom_site_label_1
_geom_angle_atom_site_label_2
_geom_angle_atom_site_label_3
_geom_angle_site_symmetry_1
_geom_angle_site_symmetry_3
_geom_angle
_geom_angle_publ_flag
Sb1 Te1 Sb1 19 . 180.00(10) ?
Sb1 Te1 Sb1 19 19_655 82.26(7) ?
Sb1 Te1 Sb1 . 19_655 97.74(7) ?
Sb1 Te1 Sb1 19 1_455 97.74(7) ?
Sb1 Te1 Sb1 . 1_455 82.26(7) ?
Sb1 Te1 Sb1 19_655 1_455 180.00(10) ?
Sb1 Te1 Sb1 19 19_665 82.26(7) ?
Sb1 Te1 Sb1 . 19_665 97.74(7) ?
Sb1 Te1 Sb1 19_655 19_665 82.26(7) ?
Sb1 Te1 Sb1 1_455 19_665 97.74(7) ?
Sb1 Te1 Sb1 19 1_445 97.74(7) ?
Sb1 Te1 Sb1 . 1_445 82.26(7) ?
Sb1 Te1 Sb1 19_655 1_445 97.74(7) ?
Sb1 Te1 Sb1 1_455 1_445 82.26(7) ?
Sb1 Te1 Sb1 19_665 1_445 180.00(10) ?
Te2 Sb1 Te2 1_655 1_545 91.80(11) ?
Te2 Sb1 Te2 1_655 . 91.80(11) ?
Te2 Sb1 Te2 1_545 . 91.80(11) ?
Te2 Sb1 Te1 1_655 . 173.40(12) ?
Te2 Sb1 Te1 1_545 . 92.79(3) ?
Te2 Sb1 Te1 . . 92.79(3) ?
Te2 Sb1 Te1 1_655 1_655 92.79(3) ?
Te2 Sb1 Te1 1_545 1_655 92.79(3) ?
Te2 Sb1 Te1 . 1_655 173.40(12) ?
Te1 Sb1 Te1 . 1_655 82.26(7) ?
Te2 Sb1 Te1 1_655 1_665 92.79(3) ?
Te2 Sb1 Te1 1_545 1_665 173.40(12) ?
Te2 Sb1 Te1 . 1_665 92.79(3) ?
Te1 Sb1 Te1 . 1_665 82.26(7) ?
Te1 Sb1 Te1 1_655 1_665 82.26(7) ?
Sb1 Te2 Sb1 1_455 1_565 91.80(11) ?
Sb1 Te2 Sb1 1_455 . 91.80(11) ?
Sb1 Te2 Sb1 1_565 . 91.80(11) ?
Sb3 Sb2 Sb3 1_455 . 94.38(10) ?
Sb3 Sb2 Sb3 1_455 1_445 94.38(10) ?
Sb3 Sb2 Sb3 . 1_445 94.38(10) ?
Sb2 Sb3 Sb2 1_655 . 94.38(10) ?
Sb2 Sb3 Sb2 1_655 1_665 94.38(10) ?
Sb2 Sb3 Sb2 . 1_665 94.38(10) ?
Sb5 Sb4 Sb5 1_565 1_665 95.03(9) ?
Sb5 Sb4 Sb5 1_565 . 95.03(9) ?
Sb5 Sb4 Sb5 1_665 . 95.03(9) ?
Sb4 Sb5 Sb4 1_545 1_445 95.03(9) ?
Sb4 Sb5 Sb4 1_545 . 95.03(9) ?
Sb4 Sb5 Sb4 1_445 . 95.03(9) ?

loop_
_geom_bond_atom_site_label_1
_geom_bond_atom_site_label_2
_geom_bond_site_symmetry_2
_geom_bond_distance
_geom_bond_publ_flag
Te1 Sb1 19 3.260(2) ?
Te1 Sb1 . 3.260(2) ?
Te1 Sb1 19_655 3.260(2) ?
Te1 Sb1 1_455 3.260(2) ?
Te1 Sb1 19_665 3.260(2) ?
Te1 Sb1 1_445 3.260(2) ?
Sb1 Te2 1_655 2.986(3) ?
Sb1 Te2 1_545 2.986(3) ?
Sb1 Te2 . 2.986(3) ?
Sb1 Te1 1_655 3.260(2) ?
Sb1 Te1 1_665 3.260(2) ?
Te2 Sb1 1_455 2.986(3) ?
Te2 Sb1 1_565 2.986(3) ?
Sb2 Sb3 1_455 2.923(2) ?
Sb2 Sb3 . 2.923(2) ?
Sb2 Sb3 1_445 2.923(2) ?
Sb3 Sb2 1_655 2.923(2) ?
Sb3 Sb2 1_665 2.923(2) ?
Sb4 Sb5 1_565 2.908(2) ?
Sb4 Sb5 1_665 2.908(2) ?
Sb4 Sb5 . 2.908(2) ?
Sb5 Sb4 1_545 2.908(2) ?
Sb5 Sb4 1_445 2.908(2) ?
